data_1514158
loop_
_publ_author_name
'McKellar, Scott C.'
'Graham, Alexander J.'
'Allan, David R.'
'Mohideen, M Infas H'
'Morris, Russell E.'
'Moggach, Stephen A.'

_publ_section_title
;
 The effect of pressure on the post-synthetic modification of a nanoporous
 metal-organic framework.
;
_journal_issue 8
_journal_name_full Nanoscale
_journal_page_first 4163
_journal_page_last 4173
_journal_paper_doi 10.1039/c3nr04161a
_journal_volume 6
_journal_year 2014
_chemical_formula_moiety 'C32.00 H25.00 Cu3 N1.00 O20.00.2.5(CH3CN)'
_chemical_formula_sum 'C37 H32.5 Cu3 N3.5 O20'
_chemical_formula_weight 1036.805
_space_group_IT_number 164
_symmetry_cell_setting trigonal
_symmetry_space_group_name_Hall '-P 3 2"'
_symmetry_space_group_name_H-M 'P -3 m 1'
_atom_sites_solution_hydrogens difmap
_atom_sites_solution_primary direct
_audit_creation_date 13-05-10
_audit_creation_method CRYSTALS_ver_14.40
_cell_angle_alpha 90
_cell_angle_beta 90
_cell_angle_gamma 120
_cell_formula_units_Z 2
_cell_length_a 18.5488(13)
_cell_length_b 18.5488(13)
_cell_length_c 6.9375(4)
_cell_measurement_reflns_used 1372
_cell_measurement_temperature 298
_cell_measurement_theta_max 23
_cell_measurement_theta_min 3
_cell_volume 2067.1(2)
_computing_cell_refinement 'Apex2 (Bruker AXS, 2006)'
_computing_data_collection 'Apex2 (Bruker AXS, 2006)'
_computing_data_reduction 'Apex2 (Bruker AXS, 2006)'
_computing_molecular_graphics 'CAMERON (Watkin et al., 1996)'
_computing_publication_material 'CRYSTALS (Betteridge et al., 2003)'
_computing_structure_refinement 'CRYSTALS (Betteridge et al., 2003)'
_computing_structure_solution 'SIR92 (Altomare et al., 1994)'
_diffrn_ambient_pressure 0.3
_diffrn_ambient_temperature 298
_diffrn_measured_fraction_theta_full 0.821
_diffrn_measured_fraction_theta_max 0.769
_diffrn_measurement_device Area
_diffrn_measurement_device_type 'Bruker Kappa Apex2'
_diffrn_measurement_method \w/2\q
_diffrn_radiation_monochromator graphite
_diffrn_radiation_type 'Mo K\a'
_diffrn_radiation_wavelength 0.71073
_diffrn_reflns_av_R_equivalents 0.108
_diffrn_reflns_limit_h_max 0
_diffrn_reflns_limit_h_min -13
_diffrn_reflns_limit_k_max 17
_diffrn_reflns_limit_k_min 0
_diffrn_reflns_limit_l_max 6
_diffrn_reflns_limit_l_min 0
_diffrn_reflns_number 6642
_diffrn_reflns_theta_full 15.612
_diffrn_reflns_theta_max 20.816
_diffrn_reflns_theta_min 3.199
_diffrn_standards_number 0
_exptl_absorpt_coefficient_mu 1.62
_exptl_absorpt_correction_T_max 0.95
_exptl_absorpt_correction_T_min 0.39
_exptl_absorpt_correction_type multi-scan
_exptl_absorpt_process_details 'SADABS (Siemens, 1996)'
_exptl_crystal_colour blue
_exptl_crystal_density_diffrn 1.666
_exptl_crystal_density_method 'not measured'
_exptl_crystal_description rod
_exptl_crystal_F_000 1052.00
_exptl_crystal_size_max 0.080
_exptl_crystal_size_mid 0.030
_exptl_crystal_size_min 0.030
_platon_squeeze_details
;
see above for details 
;
_refine_diff_density_max 0.66
_refine_diff_density_min -0.62
_refine_ls_extinction_method None
_refine_ls_goodness_of_fit_ref 0.9979
_refine_ls_hydrogen_treatment noref
_refine_ls_matrix_type full
_refine_ls_number_parameters 100
_refine_ls_number_reflns 449
_refine_ls_number_restraints 104
_refine_ls_R_factor_all 0.0835
_refine_ls_R_factor_gt 0.0558
_refine_ls_shift/su_max 0.0001632
_refine_ls_shift/su_mean 0.0000079
_refine_ls_structure_factor_coef F
_refine_ls_weighting_details
;
 Method, part 1, Chebychev polynomial, (Watkin, 1994, Prince, 1982) 
 [weight] = 1.0/[A~0~*T~0~(x)+A~1~*T~1~(x) ... +A~n-1~]*T~n-1~(x)] 
 where A~i~ are the Chebychev coefficients listed below and x= Fcalc/Fmax 
 Method = Robust Weighting (Prince, 1982) 
 W = [weight] * [1-(deltaF/6*sigmaF)^2^]^2^ 
 A~i~ are: 
 0.723 0.165 0.128 
;
_refine_ls_weighting_scheme calc
_refine_ls_wR_factor_all 0.0994
_refine_ls_wR_factor_gt 0.0654
_refine_ls_wR_factor_ref 0.0654
_reflns_limit_h_max 0
_reflns_limit_h_min -13
_reflns_limit_k_max 17
_reflns_limit_k_min 0
_reflns_limit_l_max 6
_reflns_limit_l_min 0
_reflns_number_gt 449
_reflns_number_total 626
_reflns_threshold_expression I>2.0\s(I)
_oxford_diffrn_Wilson_B_factor 1.60
_oxford_diffrn_Wilson_scale 129.17
_oxford_refine_ls_r_factor_ref 0.0558
_oxford_refine_ls_scale 0.1364(10)
_oxford_reflns_number_all 608
_oxford_reflns_threshold_expression_ref I>2.0\s(I)
_oxford_structure_analysis_title 'st2016 in P-3m1'
_cod_data_source_file c3nr04161a2.cif
_cod_data_source_block ST1009
_cod_original_sg_symbol_Hall '-P 3 2'
_cod_original_sg_symbol_H-M 'P -3 m 1 '
_cod_original_formula_sum 'C37 H32.50 Cu3 N3.50 O20.00'
_cod_database_code 1514158

loop_
_symmetry_equiv_pos_as_xyz
x,y,z
-x,-y,-z
x-y,x,-z
-x+y,-x,z
-x,-x+y,-z
x,x-y,z
-x+y,y,z
x-y,-y,-z
y,x,-z
-y,-x,z
y,-x+y,-z
-y,x-y,z

loop_
_atom_site_label
_atom_site_type_symbol
_atom_site_fract_x
_atom_site_fract_y
_atom_site_fract_z
_atom_site_U_iso_or_equiv
_atom_site_occupancy
_atom_site_adp_type
_atom_site_refinement_flags_posn
_atom_site_refinement_flags_adp
Cu1 Cu 0.47614(7) 0.52386(7) 0.8474(3) 0.0257 1.0000 Uani DS T
N1 N 0.4321(10) 0.5679(10) 0.607(4) 0.044(4) 0.3330 Uiso DS U
O1 O 0.5883(5) 0.5601(6) 0.7516(10) 0.0435 1.0000 Uani D U
O2 O 0.6288(5) 0.5179(6) 1.0131(10) 0.0420 1.0000 Uani . U
O3 O 0.4425(6) 0.5575(6) 0.582(2) 0.042(4) 0.6670 Uiso S U
O4 O 0.7922(7) 0.7049(8) 0.2350(14) 0.0883 1.0000 Uani . U
C1 C 0.6420(8) 0.5507(8) 0.8469(16) 0.0355 1.0000 Uani . U
C2 C 0.7241(8) 0.5773(9) 0.7562(14) 0.0348 1.0000 Uani D U
C3 C 0.7427(8) 0.6151(8) 0.5801(15) 0.0330 1.0000 Uani D U
C4 C 0.8188(6) 0.6377(13) 0.493(2) 0.0423 1.0000 Uani DS TU
C5 C 0.7787(6) 0.5573(12) 0.845(2) 0.0294 1.0000 Uani DS TU
C6 C 0.8409(7) 0.6819(15) 0.302(3) 0.0579 1.0000 Uani S TU
C7 C 0.8036(15) 0.7524(17) 0.076(3) 0.1008 0.5000 Uani D U
C8 C 0.4022(10) 0.5978(10) 0.510(4) 0.045(4) 0.3330 Uiso DS U
C9 C 0.3628(5) 0.6372(5) 0.397(3) 0.045(5) 0.3330 Uiso DS U
H31 H 0.7078 0.6333 0.5228 0.0500 1.0000 Uiso . .
H51 H 0.7656 0.5312 0.9706 0.0500 1.0000 Uiso . .
H91 H 0.3680 0.6320 0.2540 0.0475 0.3330 Uiso D .
H92 H 0.3045 0.6091 0.4285 0.0475 0.6670 Uiso D .
H101 H 0.4604 0.5961 0.5838 0.0500 0.6670 Uiso . .
H71 H 0.7571 0.7609 0.0568 0.1172 0.5000 Uiso D .
H72 H 0.8526 0.8064 0.0897 0.1172 0.5000 Uiso D .
H73 H 0.8101 0.7270 -0.0374 0.1172 0.5000 Uiso D .

loop_
_atom_site_aniso_label
_atom_site_aniso_U_11
_atom_site_aniso_U_22
_atom_site_aniso_U_33
_atom_site_aniso_U_23
_atom_site_aniso_U_13
_atom_site_aniso_U_12
Cu1 0.0282(12) 0.0282(12) 0.0261(11) 0.0000(5) 0.0000(5) 0.0180(13)
O1 0.035(6) 0.053(7) 0.041(4) 0.012(4) 0.007(4) 0.020(6)
O2 0.028(6) 0.059(7) 0.041(4) 0.008(4) 0.004(3) 0.023(5)
O4 0.078(9) 0.119(11) 0.079(6) 0.053(6) 0.006(6) 0.058(8)
C1 0.032(6) 0.034(9) 0.037(5) -0.002(5) 0.002(4) 0.014(7)
C2 0.040(6) 0.040(9) 0.035(5) -0.002(5) 0.004(4) 0.027(7)
C3 0.025(7) 0.036(9) 0.047(5) 0.010(5) -0.001(4) 0.022(7)
C4 0.033(6) 0.053(13) 0.048(8) 0.015(7) 0.007(3) 0.027(7)
C5 0.034(5) 0.029(11) 0.023(7) -0.001(7) 0.000(3) 0.015(6)
C6 0.057(7) 0.078(14) 0.045(8) 0.019(7) 0.010(4) 0.039(7)
C7 0.08(3) 0.14(3) 0.063(17) 0.047(17) -0.026(17) 0.03(2)

loop_
_atom_type_symbol
_atom_type_scat_dispersion_real
_atom_type_scat_dispersion_imag
_atom_type_scat_Cromer_Mann_a1
_atom_type_scat_Cromer_Mann_b1
_atom_type_scat_Cromer_Mann_a2
_atom_type_scat_Cromer_Mann_b2
_atom_type_scat_Cromer_Mann_a3
_atom_type_scat_Cromer_Mann_b3
_atom_type_scat_Cromer_Mann_a4
_atom_type_scat_Cromer_Mann_b4
_atom_type_scat_Cromer_Mann_c
_atom_type_scat_source
C 0.0033 0.0016 2.3100 20.8439 1.0200 10.2075 1.5886 0.5687 0.8650 51.6512 0.2156 'International Tables Vol C 4.2.6.8 and 6.1.1.4'
H 0.0000 0.0000 0.4930 10.5109 0.3229 26.1257 0.1402 3.1424 0.0408 57.7998 0.0030 'International Tables Vol C 4.2.6.8 and 6.1.1.4'
N 0.0061 0.0033 12.2126 0.0057 3.1322 9.8933 2.0125 28.9975 1.1663 0.5826 -11.5290 'International Tables Vol C 4.2.6.8 and 6.1.1.4'
O 0.0106 0.0060 3.0485 13.2771 2.2868 5.7011 1.5463 0.3239 0.8670 32.9089 0.2508 'International Tables Vol C 4.2.6.8 and 6.1.1.4'
Cu 0.3201 1.2651 13.3380 3.5828 7.1676 0.2470 5.6158 11.3966 1.6735 64.8126 1.1910 'International Tables Vol C 4.2.6.8 and 6.1.1.4'

loop_
_geom_angle_atom_site_label_1
_geom_angle_site_symmetry_1
_geom_angle_atom_site_label_2
_geom_angle_atom_site_label_3
_geom_angle_site_symmetry_3
_geom_angle
_geom_angle_publ_flag
O1 10_665 Cu1 O2 2_667 90.1(4) yes
O1 10_665 Cu1 O2 9_557 169.3(3) yes
O2 2_667 Cu1 O2 9_557 88.2(5) yes
O1 10_665 Cu1 Cu1 2_667 84.8(2) yes
O2 2_667 Cu1 Cu1 2_667 84.5(2) yes
O2 9_557 Cu1 Cu1 2_667 84.5(2) yes
O1 10_665 Cu1 N1 . 98.3(5) yes
O2 2_667 Cu1 N1 . 92.3(5) yes
O2 9_557 Cu1 N1 . 92.3(5) yes
Cu1 2_667 Cu1 N1 . 175.6(6) yes
O1 10_665 Cu1 O1 . 89.5(5) yes
O2 2_667 Cu1 O1 . 169.3(3) yes
O2 9_557 Cu1 O1 . 90.1(4) yes
Cu1 2_667 Cu1 O1 . 84.8(2) yes
N1 . Cu1 O1 . 98.3(5) yes
O1 10_665 Cu1 O3 . 91.2(4) yes
O2 2_667 Cu1 O3 . 99.5(4) yes
O2 9_557 Cu1 O3 . 99.5(4) yes
Cu1 2_667 Cu1 O3 . 174.5(5) yes
N1 . Cu1 O3 . 10.0(8) yes
O1 . Cu1 O3 . 91.2(4) yes
Cu1 . N1 C8 . 165.5(9) yes
Cu1 . O1 C1 . 123.0(7) yes
Cu1 2_667 O2 C1 . 123.7(8) yes
Cu1 . O3 H101 10_665 104.5 no
Cu1 . O3 H101 . 104.5 no
H101 10_665 O3 H101 . 115.1 no
C6 . O4 C7 . 127.6(16) yes
O1 . C1 O2 . 123.9(11) yes
O1 . C1 C2 . 118.4(10) yes
O2 . C1 C2 . 117.7(12) yes
C1 . C2 C3 . 120.3(11) yes
C1 . C2 C5 . 119.2(10) yes
C3 . C2 C5 . 120.3(12) yes
C2 . C3 C4 . 120.1(12) yes
C2 . C3 H31 . 120.8 no
C4 . C3 H31 . 118.5 no
C3 7_655 C4 C3 . 119.3(15) yes
C3 7_655 C4 C6 . 120.3(7) yes
C3 . C4 C6 . 120.3(7) yes
C2 . C5 C2 7_655 119.8(14) yes
C2 . C5 H51 . 120.1 no
C2 7_655 C5 H51 . 120.1 no
C4 . C6 O4 . 117.5(9) yes
C4 . C6 O4 7_655 117.5(9) yes
O4 . C6 O4 7_655 124.1(19) yes
H71 9_555 C7 O4 . 138.3 no
H71 9_555 C7 H71 . 39.7 no
O4 . C7 H71 . 111.1 no
H71 9_555 C7 H72 . 107.4 no
O4 . C7 H72 . 111.0 no
H71 . C7 H72 . 107.4 no
H71 9_555 C7 H73 . 70.3 no
O4 . C7 H73 . 111.5 no
H71 . C7 H73 . 107.9 no
H72 . C7 H73 . 107.8 no
N1 . C8 C9 . 176.4(9) yes
C8 . C9 C9 4_565 137.5(4) yes
C8 . C9 C9 6_565 137.5(4) yes
C9 4_565 C9 C9 6_565 60.000(3) yes
C8 . C9 H92 10_665 108.1 no
C9 4_565 C9 H92 10_665 89.0 no
C9 6_565 C9 H92 10_665 31.5 no
C8 . C9 H91 . 112.0 no
C9 4_565 C9 H91 . 98.3 no
C9 6_565 C9 H91 . 98.3 no
H92 10_665 C9 H91 . 107.8 no
C8 . C9 H92 . 108.1 no
C9 4_565 C9 H92 . 31.5 no
C9 6_565 C9 H92 . 89.0 no
H92 10_665 C9 H92 . 113.2 no
H91 . C9 H92 . 107.8 no
C9 4_565 H92 C9 . 117.1 no
C7 . H71 C7 9_555 124.2 no

loop_
_geom_bond_atom_site_label_1
_geom_bond_atom_site_label_2
_geom_bond_site_symmetry_2
_geom_bond_distance
_geom_bond_publ_flag
Cu1 O1 10_665 1.955(9) yes
Cu1 O2 2_667 1.954(8) yes
Cu1 O2 9_557 1.954(8) yes
Cu1 Cu1 2_667 2.614(4) yes
Cu1 N1 . 2.19(4) yes
Cu1 O1 . 1.955(9) yes
Cu1 O3 . 2.137(19) yes
N1 C8 . 1.17(4) yes
O1 C1 . 1.279(14) yes
O2 C1 . 1.270(13) yes
O3 H101 10_665 0.621 no
O3 H101 . 0.621 no
O4 C6 . 1.265(12) yes
O4 C7 . 1.36(3) yes
C1 C2 . 1.485(17) yes
C2 C3 . 1.363(14) yes
C2 C5 . 1.384(13) yes
C3 C4 . 1.394(13) yes
C3 H31 . 0.955 no
C4 C6 . 1.51(3) yes
C5 H51 . 0.968 no
C7 H71 9_555 1.248 no
C7 H71 . 0.962 no
C7 H72 . 0.962 no
C7 H73 . 0.957 no
C8 C9 . 1.49(4) yes
C9 C9 4_565 1.64(3) yes
C9 C9 6_565 1.64(3) yes
C9 H92 10_665 0.960 no
C9 H91 . 1.009 no
C9 H92 . 0.960 no

loop_
_geom_hbond_atom_site_label_D
_geom_hbond_site_symmetry_D
_geom_hbond_atom_site_label_H
_geom_hbond_atom_site_label_A
_geom_hbond_site_symmetry_A
_geom_hbond_angle_DHA
_geom_hbond_distance_DH
_geom_hbond_distance_HA
_geom_hbond_distance_DA
_geom_hbond_publ_flag
C9 . H92 C8 4_565 157.0(11) 0.960 2.007 2.91(2) yes
C9 4_565 H92 C8 . 157.0(11) 0.960 2.007 2.91(2) yes
C7 . H71 O4 9_555 130.8(14) 0.962 2.436 3.15(2) yes
C7 . H71 C7 9_555 124(2) 0.962 1.248 1.96(2) yes

loop_
_platon_squeeze_void_nr
_platon_squeeze_void_average_x
_platon_squeeze_void_average_y
_platon_squeeze_void_average_z
_platon_squeeze_void_volume
_platon_squeeze_void_count_electrons
_platon_squeeze_void_content
1 0.000 0.000 -0.065 249 68 ' '
2 0.333 0.667 -0.125 54 25 ' '
3 0.667 0.333 0.125 54 25 ' '
